data_4517398
loop_
_publ_author_name
'Alice Heskia'
'Thierry Maris'
'James D. Wuest'

_publ_section_title
;
 Bis(phosphangulene)iminium Salts. Holding on to Fullerenes with Phangs
;
_journal_name_full 'Cryst. Growth & Design'
_journal_page_first 1319
_journal_page_last 1327
_journal_paper_doi 10.1021/acs.cgd.9b01568
_journal_volume 20
_journal_year 2020
_chemical_formula_moiety '4(C36 H18 N O6 P2), Ag4 Br8, 2(C6 H5 Cl), H2 O'
_chemical_formula_sum 'C156 H84 Ag4 Br8 Cl2 N4 O25 P8'
_chemical_formula_weight 3803.69
_space_group_crystal_system monoclinic
_space_group_IT_number 14
_space_group_name_Hall '-P 2yn'
_space_group_name_H-M_alt 'P 1 21/n 1'
_atom_sites_solution_hydrogens mixed
_atom_sites_solution_primary dual
_audit_creation_date 2019-07-29
_audit_creation_method
;
Olex2 1.2
(compiled 2018.05.29 svn.r3508 for OlexSys, GUI svn.r5506)
;
_cell_angle_alpha 90
_cell_angle_beta 97.837(2)
_cell_angle_gamma 90
_cell_formula_units_Z 2
_cell_length_a 15.9625(5)
_cell_length_b 16.9936(5)
_cell_length_c 25.4614(8)
_cell_measurement_reflns_used 5504
_cell_measurement_temperature 150
_cell_measurement_theta_max 59.206
_cell_measurement_theta_min 3.042
_cell_volume 6842.2(4)
_computing_cell_refinement
;
SAINT (2013) V8.38A; Integration Software for Single Crystal Data. 
Bruker AXS Inc., Madison, WI 53719-1173.'
;
_computing_data_collection
;
APEX 2 (2013) Bruker AXS Inc., Madison, WI 53719-1173.
;
_computing_data_reduction
;
SAINT (2013) V8.38A; Integration Software for Single Crystal Data. 
Bruker AXS Inc., Madison, WI 53719-1173.'
;
_computing_molecular_graphics 'Olex2 (Dolomanov et al., 2009)'
_computing_publication_material 'Olex2 (Dolomanov et al., 2009)'
_computing_structure_refinement 'XL (Sheldrick, 2008)'
_diffrn_ambient_temperature 150
_diffrn_detector 'CMOS Area detector'
_diffrn_detector_area_resol_mean 10.24
_diffrn_detector_type 'Bruker Photon 100 CMOS Detector'
_diffrn_measured_fraction_theta_full 0.992
_diffrn_measured_fraction_theta_max 0.977
_diffrn_measurement_device 'k-geometry diffractometer'
_diffrn_measurement_device_type 'Bruker Venture Metaljet'
_diffrn_measurement_method '\w and \f scans'
_diffrn_radiation_collimation 'Focusing mirrors'
_diffrn_radiation_monochromator 'Helios MX Mirror Optics'
_diffrn_radiation_probe x-ray
_diffrn_radiation_type GaK\a
_diffrn_radiation_wavelength 1.34139
_diffrn_reflns_av_R_equivalents 0.0674
_diffrn_reflns_av_unetI/netI 0.0322
_diffrn_reflns_Laue_measured_fraction_full 0.992
_diffrn_reflns_Laue_measured_fraction_max 0.977
_diffrn_reflns_limit_h_max 20
_diffrn_reflns_limit_h_min -20
_diffrn_reflns_limit_k_max 21
_diffrn_reflns_limit_k_min 0
_diffrn_reflns_limit_l_max 32
_diffrn_reflns_limit_l_min 0
_diffrn_reflns_number 100896
_diffrn_reflns_point_group_measured_fraction_full 0.992
_diffrn_reflns_point_group_measured_fraction_max 0.977
_diffrn_reflns_theta_full 53.594
_diffrn_reflns_theta_max 60.189
_diffrn_reflns_theta_min 2.687
_diffrn_source 'Metal Jet'
_diffrn_source_target Ga
_diffrn_source_type 'Gallium Liquid Metal Jet Source'
_exptl_absorpt_coefficient_mu 6.142
_exptl_absorpt_correction_T_max 0.3397
_exptl_absorpt_correction_T_min 0.1839
_exptl_absorpt_correction_type multi-scan
_exptl_absorpt_process_details
;
 TWINABS-2012/1 (Bruker,2012) was used for absorption correction.

Final HKLF 4 output contains 146895 reflections, Rint = 0.0674
 (90089 with I > 3sig(I), Rint = 0.0611)
;
_exptl_crystal_colour 'clear light Colorless'
_exptl_crystal_colour_lustre clear
_exptl_crystal_colour_modifier light
_exptl_crystal_colour_primary colourless
_exptl_crystal_density_diffrn 1.846
_exptl_crystal_description needle
_exptl_crystal_F_000 3740
_exptl_crystal_size_max 0.13
_exptl_crystal_size_mid 0.07
_exptl_crystal_size_min 0.05
_refine_diff_density_max 1.295
_refine_diff_density_min -1.554
_refine_diff_density_rms 0.149
_refine_ls_extinction_coef .
_refine_ls_extinction_method none
_refine_ls_goodness_of_fit_ref 1.026
_refine_ls_hydrogen_treatment constr
_refine_ls_matrix_type full
_refine_ls_number_parameters 979
_refine_ls_number_reflns 15154
_refine_ls_number_restraints 223
_refine_ls_restrained_S_all 1.021
_refine_ls_R_factor_all 0.0796
_refine_ls_R_factor_gt 0.0638
_refine_ls_shift/su_max 0.001
_refine_ls_shift/su_mean 0.000
_refine_ls_structure_factor_coef Fsqd
_refine_ls_weighting_details 'w=1/[\s^2^(Fo^2^)+(0.1068P)^2^+17.6897P] where P=(Fo^2^+2Fc^2^)/3'
_refine_ls_weighting_scheme calc
_refine_ls_wR_factor_gt 0.1701
_refine_ls_wR_factor_ref 0.1867
_reflns_Friedel_coverage 0.000
_reflns_Friedel_fraction_full .
_reflns_Friedel_fraction_max .
_reflns_number_gt 12256
_reflns_number_total 15154
_reflns_threshold_expression 'I > 2\s(I)'
_cod_data_source_file jw20712___Phang_2N_4_Ag4Br8_PhCl.cif
_cod_data_source_block jw20712
_cod_database_code 4517398

loop_
_space_group_symop_id
_space_group_symop_operation_xyz
1 'x, y, z'
2 '-x+1/2, y+1/2, -z+1/2'
3 '-x, -y, -z'
4 'x-1/2, -y-1/2, z-1/2'

loop_
_atom_site_label
_atom_site_type_symbol
_atom_site_fract_x
_atom_site_fract_y
_atom_site_fract_z
_atom_site_U_iso_or_equiv
_atom_site_adp_type
_atom_site_occupancy
_atom_site_site_symmetry_order
_atom_site_calc_flag
_atom_site_refinement_flags_posn
_atom_site_refinement_flags_adp
_atom_site_refinement_flags_occupancy
_atom_site_disorder_assembly
_atom_site_disorder_group
P1A P 0.45356(9) 0.78754(9) 0.46728(5) 0.0340(3) Uani 1 1 d . . . . .
P1B P 0.56183(9) 0.77032(8) 0.38341(5) 0.0304(3) Uani 1 1 d . . . . .
O1B O 0.5348(3) 0.6154(2) 0.33043(16) 0.0415(9) Uani 1 1 d . . . . .
O1A O 0.3419(3) 0.9235(3) 0.48122(17) 0.0451(10) Uani 1 1 d . . . . .
O2A O 0.5949(3) 0.7854(3) 0.55637(18) 0.0453(10) Uani 1 1 d . . . . .
O2B O 0.7208(3) 0.7656(2) 0.45856(17) 0.0390(9) Uani 1 1 d . . . . .
O3A O 0.3548(3) 0.6405(3) 0.46981(18) 0.0527(11) Uani 1 1 d . . . . .
O3B O 0.5774(3) 0.8921(2) 0.30163(16) 0.0379(8) Uani 1 1 d . . . . .
N1 N 0.4827(3) 0.7947(3) 0.41083(18) 0.0384(10) Uani 1 1 d . . . . .
C1A C 0.4761(4) 0.8631(3) 0.5131(2) 0.0351(11) Uani 1 1 d . . . . .
C1B C 0.6186(3) 0.6863(3) 0.4025(2) 0.0347(11) Uani 1 1 d . . . . .
C2A C 0.4189(4) 0.9229(4) 0.5151(2) 0.0413(13) Uani 1 1 d . . . . .
C2B C 0.6002(4) 0.6167(3) 0.3735(2) 0.0361(12) Uani 1 1 d . . . . .
C3A C 0.4359(4) 0.9829(4) 0.5513(3) 0.0448(14) Uani 1 1 d . . . . .
H3A H 0.398365 1.026199 0.552082 0.054 Uiso 1 1 calc R . . . .
C3B C 0.6465(4) 0.5499(4) 0.3866(3) 0.0459(14) Uani 1 1 d . . . . .
H3B H 0.631636 0.501359 0.369380 0.055 Uiso 1 1 calc R . . . .
C4B C 0.7162(4) 0.5554(4) 0.4261(3) 0.0486(15) Uani 1 1 d . . . . .
H4B H 0.748010 0.509233 0.436014 0.058 Uiso 1 1 calc R . . . .
C4A C 0.5096(5) 0.9777(4) 0.5864(3) 0.0495(15) Uani 1 1 d . . . . .
H4A H 0.523124 1.020236 0.610275 0.059 Uiso 1 1 calc R . . . .
C5B C 0.7410(4) 0.6263(4) 0.4517(2) 0.0435(14) Uani 1 1 d . . . . .
H5B H 0.789319 0.629027 0.477937 0.052 Uiso 1 1 calc R . . . .
C5A C 0.5650(4) 0.9150(4) 0.5892(2) 0.0451(14) Uani 1 1 d . . . . .
H5A H 0.614168 0.913295 0.614757 0.054 Uiso 1 1 calc R . . . .
C6A C 0.5452(4) 0.8542(4) 0.5526(2) 0.0370(12) Uani 1 1 d . . . . .
C6B C 0.6927(4) 0.6918(3) 0.4375(2) 0.0369(12) Uani 1 1 d . . . . .
C7B C 0.6427(4) 0.8386(3) 0.3855(2) 0.0335(11) Uani 1 1 d . . . . .
C7A C 0.4842(4) 0.7072(3) 0.5065(2) 0.0380(12) Uani 1 1 d . . . . .
C8B C 0.7127(4) 0.8307(3) 0.4240(2) 0.0385(12) Uani 1 1 d . . . . .
C8A C 0.5544(4) 0.7138(4) 0.5453(2) 0.0447(14) Uani 1 1 d . . . . .
C9B C 0.7762(4) 0.8866(4) 0.4277(3) 0.0464(14) Uani 1 1 d . . . . .
H9B H 0.823529 0.883940 0.454623 0.056 Uiso 1 1 calc R . . . .
C9A C 0.5810(5) 0.6472(4) 0.5752(3) 0.0550(17) Uani 1 1 d . . . . .
H9A H 0.629974 0.648605 0.600940 0.066 Uiso 1 1 calc R . . . .
C10A C 0.5334(6) 0.5789(4) 0.5660(3) 0.062(2) Uani 1 1 d . . . . .
H10A H 0.553374 0.532468 0.584335 0.074 Uiso 1 1 calc R . . . .
C10B C 0.7680(4) 0.9470(4) 0.3902(3) 0.0509(16) Uani 1 1 d . . . . .
H10B H 0.809131 0.987788 0.393702 0.061 Uiso 1 1 calc R . . . .
C11A C 0.4592(6) 0.5749(4) 0.5320(3) 0.0544(18) Uani 1 1 d . . . . .
H11A H 0.426520 0.527985 0.528666 0.065 Uiso 1 1 calc R . . . .
C11B C 0.7036(4) 0.9506(3) 0.3485(3) 0.0459(14) Uani 1 1 d . . . . .
H11B H 0.701861 0.991156 0.322633 0.055 Uiso 1 1 calc R . . . .
C12A C 0.4332(5) 0.6409(4) 0.5027(2) 0.0448(14) Uani 1 1 d . . . . .
C12B C 0.6415(4) 0.8936(3) 0.3453(2) 0.0372(12) Uani 1 1 d . . . . .
C13A C 0.3452(4) 0.7822(4) 0.4655(2) 0.0385(12) Uani 1 1 d . . . . .
C13B C 0.5383(4) 0.7558(3) 0.3153(2) 0.0284(11) Uani 1 1 d . . . . .
C14B C 0.5248(4) 0.6801(3) 0.2960(2) 0.0356(12) Uani 1 1 d . . . . .
C14A C 0.3005(4) 0.8518(4) 0.4705(2) 0.0441(14) Uani 1 1 d . . . . .
C15A C 0.2127(4) 0.8483(5) 0.4659(3) 0.0548(17) Uani 1 1 d . . . . .
H15A H 0.179678 0.894585 0.467273 0.066 Uiso 1 1 calc R . . . .
C15B C 0.5040(4) 0.6685(4) 0.2424(3) 0.0428(13) Uani 1 1 d . . . . .
H15B H 0.490712 0.617486 0.228305 0.051 Uiso 1 1 calc R . . . .
C16B C 0.5028(4) 0.7352(4) 0.2087(3) 0.0413(13) Uani 1 1 d . . . . .
H16B H 0.485519 0.728778 0.171703 0.050 Uiso 1 1 calc R . . . .
C16A C 0.1757(5) 0.7756(6) 0.4594(3) 0.067(2) Uani 1 1 d . . . . .
H16A H 0.115727 0.773359 0.453279 0.080 Uiso 1 1 calc R . . . .
C17B C 0.5263(4) 0.8095(4) 0.2281(2) 0.0389(13) Uani 1 1 d . . . . .
H17B H 0.528315 0.852707 0.204623 0.047 Uiso 1 1 calc R . . . .
C17A C 0.2199(5) 0.7049(5) 0.4612(3) 0.0591(19) Uani 1 1 d . . . . .
H17A H 0.191767 0.655502 0.459881 0.071 Uiso 1 1 calc R . . . .
C18A C 0.3063(4) 0.7103(5) 0.4651(3) 0.0502(16) Uani 1 1 d . . . . .
C18B C 0.5463(4) 0.8193(3) 0.2816(2) 0.0349(12) Uani 1 1 d . . . . .
P1C P 0.22260(11) 0.72973(14) 0.20657(7) 0.0516(4) Uani 1 1 d . . . . .
P1D P 0.04228(10) 0.74038(10) 0.21861(7) 0.0396(4) Uani 1 1 d . . . . .
O1D O 0.0783(3) 0.7527(2) 0.33546(19) 0.0426(11) Uani 1 1 d . . . . .
O1C O 0.2786(3) 0.5764(3) 0.17079(19) 0.0586(13) Uani 1 1 d . . . . .
O2C O 0.2858(3) 0.7490(4) 0.3218(2) 0.0669(18) Uani 1 1 d . . . . .
O2D O -0.0632(3) 0.5982(3) 0.19011(17) 0.0449(10) Uani 1 1 d . . . . .
O3D O -0.0535(3) 0.8811(3) 0.17598(18) 0.0498(11) Uani 1 1 d . . . . .
O3C O 0.2972(3) 0.8568(3) 0.14783(19) 0.0547(12) Uani 1 1 d . . . . .
N2 N 0.1239(4) 0.7345(5) 0.1914(2) 0.0642(19) Uani 1 1 d . . . . .
C1D C 0.0220(4) 0.6670(4) 0.2623(2) 0.0385(13) Uani 1 1 d . . . . .
C1C C 0.2671(4) 0.6563(5) 0.2486(3) 0.0539(19) Uani 1 1 d . . . . .
C2C C 0.2899(4) 0.5853(5) 0.2261(3) 0.060(2) Uani 1 1 d . . . . .
C2D C 0.0439(4) 0.6806(4) 0.3167(2) 0.0400(13) Uani 1 1 d . . . . .
C3D C 0.0295(4) 0.6218(4) 0.3522(2) 0.0445(14) Uani 1 1 d . . . . .
H3D H 0.047878 0.627133 0.389116 0.053 Uiso 1 1 calc R . . . .
C3C C 0.3266(5) 0.5260(5) 0.2574(3) 0.068(2) Uani 1 1 d . . . . .
H3C H 0.340870 0.477006 0.242991 0.081 Uiso 1 1 calc R . . . .
C4C C 0.3423(6) 0.5412(7) 0.3122(4) 0.078(3) Uani 1 1 d . . . . .
H4C H 0.364406 0.499646 0.334919 0.093 Uiso 1 1 calc R . . . .
C4D C -0.0127(5) 0.5552(4) 0.3317(3) 0.0522(17) Uani 1 1 d . . . . .
H4D H -0.021681 0.514062 0.355557 0.063 Uiso 1 1 calc R . . . .
C5C C 0.3277(5) 0.6118(7) 0.3346(3) 0.077(3) Uani 1 1 d . . . . .
H5C H 0.340833 0.618927 0.371827 0.092 Uiso 1 1 calc R . . . .
C5D C -0.0430(5) 0.5448(4) 0.2782(3) 0.0518(17) Uani 1 1 d . . . . .
H5D H -0.073244 0.498706 0.265923 0.062 Uiso 1 1 calc R . . . .
C6C C 0.2930(5) 0.6742(7) 0.3022(3) 0.067(2) Uani 1 1 d . . . . .
C6D C -0.0273(4) 0.6039(4) 0.2436(2) 0.0426(14) Uani 1 1 d . . . . .
C7D C -0.0496(4) 0.7383(4) 0.1738(3) 0.0361(13) Uani 1 1 d . . . . .
C7C C 0.2774(4) 0.8120(5) 0.2355(3) 0.0568(19) Uani 1 1 d . . . . .
C8D C -0.0911(4) 0.6672(4) 0.1634(2) 0.0350(12) Uani 1 1 d . . . . .
C8C C 0.3014(4) 0.8121(6) 0.2909(3) 0.062(2) Uani 1 1 d . . . . .
C9D C -0.1634(4) 0.6648(4) 0.1260(2) 0.0391(12) Uani 1 1 d . . . . .
H9D H -0.190924 0.616328 0.116271 0.047 Uiso 1 1 calc R . . . .
C9C C 0.3432(5) 0.8794(6) 0.3130(3) 0.070(2) Uani 1 1 d . . . . .
H9C H 0.357162 0.884220 0.350365 0.084 Uiso 1 1 calc R . . . .
C10D C -0.1944(4) 0.7357(4) 0.1032(3) 0.0379(13) Uani 1 1 d . . . . .
H10D H -0.241298 0.734182 0.075881 0.045 Uiso 1 1 calc R . . . .
C10C C 0.3634(5) 0.9378(6) 0.2803(4) 0.072(2) Uani 1 1 d . . . . .
H10C H 0.388200 0.984470 0.295989 0.087 Uiso 1 1 calc R . . . .
C11C C 0.3498(5) 0.9331(5) 0.2245(3) 0.0615(19) Uani 1 1 d . . . . .
H11C H 0.368653 0.973292 0.202943 0.074 Uiso 1 1 calc R . . . .
C11D C -0.1593(4) 0.8084(4) 0.1188(3) 0.0414(13) Uani 1 1 d . . . . .
H11D H -0.183912 0.855945 0.104387 0.050 Uiso 1 1 calc R . . . .
C12D C -0.0864(4) 0.8091(4) 0.1565(2) 0.0399(13) Uani 1 1 d . . . . .
C12C C 0.3078(4) 0.8677(5) 0.2028(3) 0.0561(17) Uani 1 1 d . . . . .
C13C C 0.2755(4) 0.7149(4) 0.1524(2) 0.0458(15) Uani 1 1 d . . . . .
C13D C 0.0262(4) 0.8235(4) 0.2550(3) 0.0437(14) Uani 1 1 d . . . . .
C14C C 0.2965(4) 0.6398(5) 0.1398(3) 0.0492(16) Uani 1 1 d . . . . .
C14D C 0.0465(4) 0.8203(4) 0.3104(3) 0.0449(15) Uani 1 1 d . . . . .
C15D C 0.0290(5) 0.8866(4) 0.3403(3) 0.0539(17) Uani 1 1 d . . . . .
H15D H 0.042380 0.887479 0.377861 0.065 Uiso 1 1 calc R . . . .
C15C C 0.3361(4) 0.6274(5) 0.0955(3) 0.0542(17) Uani 1 1 d . . . . .
H15C H 0.347560 0.575876 0.083989 0.065 Uiso 1 1 calc R . . . .
C16D C -0.0087(6) 0.9506(4) 0.3127(3) 0.068(2) Uani 1 1 d . . . . .
H16D H -0.016186 0.997175 0.332113 0.081 Uiso 1 1 calc R . . . .
C16C C 0.3584(5) 0.6935(5) 0.0687(3) 0.0563(18) Uani 1 1 d . . . . .
H16C H 0.384321 0.685600 0.037621 0.068 Uiso 1 1 calc R . . . .
C17C C 0.3456(4) 0.7698(5) 0.0839(3) 0.0492(15) Uani 1 1 d . . . . .
H17C H 0.363657 0.813214 0.064837 0.059 Uiso 1 1 calc R . . . .
C17D C -0.0363(6) 0.9512(4) 0.2586(3) 0.0598(19) Uani 1 1 d . . . . .
H17D H -0.065014 0.995396 0.241958 0.072 Uiso 1 1 calc R . . . .
C18C C 0.3055(4) 0.7807(4) 0.1279(3) 0.0467(14) Uani 1 1 d . . . . .
C18D C -0.0206(5) 0.8853(4) 0.2300(3) 0.0489(16) Uani 1 1 d . . . . .
Ag1 Ag 0.02166(4) 0.58087(3) 0.51726(2) 0.05726(15) Uani 1 1 d . . . . .
Ag2 Ag 0.05889(4) 0.74394(3) 0.55925(2) 0.05817(16) Uani 1 1 d . . . . .
Br1 Br -0.04074(4) 0.71639(4) 0.46699(3) 0.04696(16) Uani 1 1 d . . . . .
Br2 Br 0.12367(5) 0.62013(5) 0.60931(3) 0.05586(19) Uani 1 1 d . . . . .
Br3 Br 0.11656(4) 0.49589(4) 0.45851(3) 0.04589(16) Uani 1 1 d . . . . .
Br4 Br 0.08214(6) 0.88608(5) 0.59116(4) 0.0735(3) Uani 1 1 d . . . . .
Cl1 Cl 0.7488(8) 0.5337(6) 0.2809(5) 0.106(3) Uani 0.377(10) 1 d D U P A 1
C1 C 0.7638(10) 0.6339(7) 0.2799(5) 0.0697(13) Uani 0.377(10) 1 d D U P A 1
C2 C 0.7275(10) 0.6775(10) 0.2364(5) 0.0696(13) Uani 0.377(10) 1 d DG U P A 1
H2 H 0.693917 0.652065 0.207726 0.083 Uiso 0.377(10) 1 calc R . P A 1
C3 C 0.7405(11) 0.7583(9) 0.2350(5) 0.0696(13) Uani 0.377(10) 1 d G U P A 1
H3 H 0.715724 0.788110 0.205337 0.084 Uiso 0.377(10) 1 calc R . P A 1
C4 C 0.7897(11) 0.7955(7) 0.2770(6) 0.0698(13) Uani 0.377(10) 1 d G U P A 1
H4 H 0.798532 0.850771 0.276073 0.084 Uiso 0.377(10) 1 calc R . P A 1
C5 C 0.8259(13) 0.7519(8) 0.3205(6) 0.0698(13) Uani 0.377(10) 1 d G U P A 1
H5 H 0.859536 0.777386 0.349198 0.084 Uiso 0.377(10) 1 calc R . P A 1
C6 C 0.8130(13) 0.6711(8) 0.3219(6) 0.0698(13) Uani 0.377(10) 1 d DG U P A 1
H6 H 0.837731 0.641339 0.351588 0.084 Uiso 0.377(10) 1 calc R . P A 1
Cl2 Cl 0.7146(4) 0.5694(4) 0.2529(3) 0.1012(19) Uani 0.623(10) 1 d D U P A 2
C7 C 0.7494(6) 0.6622(5) 0.2680(3) 0.0696(13) Uani 0.623(10) 1 d D U P A 2
C8 C 0.7300(6) 0.7222(7) 0.2312(3) 0.0695(13) Uani 0.623(10) 1 d DG U P A 2
H8 H 0.695346 0.711686 0.198602 0.083 Uiso 0.623(10) 1 calc R . P A 2
C9 C 0.7614(6) 0.7976(6) 0.2422(3) 0.0697(13) Uani 0.623(10) 1 d G U P A 2
H9 H 0.748182 0.838606 0.217033 0.084 Uiso 0.623(10) 1 calc R . P A 2
C10 C 0.8122(7) 0.8130(5) 0.2899(4) 0.0699(13) Uani 0.623(10) 1 d G U P A 2
H10 H 0.833654 0.864526 0.297340 0.084 Uiso 0.623(10) 1 calc R . P A 2
C11 C 0.8316(8) 0.7530(6) 0.3266(3) 0.0698(13) Uani 0.623(10) 1 d G U P A 2
H11 H 0.866290 0.763525 0.359217 0.084 Uiso 0.623(10) 1 calc R . P A 2
C12 C 0.8002(7) 0.6776(5) 0.3157(3) 0.0697(13) Uani 0.623(10) 1 d DG U P A 2
H12 H 0.813454 0.636604 0.340787 0.084 Uiso 0.623(10) 1 calc R . P A 2
O1 O 0.0688(13) 0.9847(10) 0.4666(7) 0.129(7) Uani 0.5 1 d . . P . .
H1A H 0.063555 1.035480 0.468750 0.193 Uiso 0.5 1 d GR . P . .
H1B H 0.063075 0.963270 0.496582 0.193 Uiso 0.5 1 d GR . P . .

loop_
_atom_site_aniso_label
_atom_site_aniso_U_11
_atom_site_aniso_U_22
_atom_site_aniso_U_33
_atom_site_aniso_U_23
_atom_site_aniso_U_13
_atom_site_aniso_U_12
P1A 0.0359(7) 0.0372(7) 0.0296(7) 0.0006(5) 0.0070(5) -0.0014(6)
P1B 0.0330(7) 0.0305(6) 0.0280(6) 0.0001(5) 0.0053(5) 0.0007(5)
O1B 0.048(2) 0.0299(19) 0.043(2) 0.0022(17) -0.0069(18) -0.0064(17)
O1A 0.043(2) 0.049(2) 0.044(2) 0.0008(19) 0.0057(18) 0.0091(19)
O2A 0.041(2) 0.051(3) 0.042(2) 0.000(2) 0.0009(18) 0.0029(19)
O2B 0.047(2) 0.0295(18) 0.038(2) -0.0009(17) -0.0018(19) -0.0008(17)
O3A 0.071(3) 0.042(2) 0.044(2) -0.0028(19) 0.001(2) -0.015(2)
O3B 0.048(2) 0.0268(18) 0.039(2) 0.0038(16) 0.0067(17) 0.0026(16)
N1 0.037(2) 0.048(3) 0.031(2) 0.004(2) 0.0091(19) 0.005(2)
C1A 0.036(3) 0.035(3) 0.036(3) 0.004(2) 0.011(2) -0.006(2)
C1B 0.034(3) 0.036(3) 0.034(3) 0.005(2) 0.002(2) 0.002(2)
C2A 0.048(3) 0.043(3) 0.035(3) 0.002(2) 0.013(2) 0.003(3)
C2B 0.045(3) 0.026(2) 0.037(3) 0.002(2) 0.002(2) -0.002(2)
C3A 0.058(4) 0.034(3) 0.045(3) 0.000(2) 0.016(3) 0.003(3)
C3B 0.057(4) 0.032(3) 0.046(3) 0.004(2) -0.003(3) -0.001(3)
C4B 0.057(4) 0.031(3) 0.055(4) 0.009(3) -0.003(3) 0.005(3)
C4A 0.068(4) 0.037(3) 0.045(3) -0.003(3) 0.015(3) -0.014(3)
C5B 0.046(3) 0.040(3) 0.042(3) 0.008(3) -0.003(3) 0.002(3)
C5A 0.049(3) 0.051(4) 0.035(3) -0.007(3) 0.005(3) -0.008(3)
C6A 0.033(3) 0.044(3) 0.035(3) 0.001(2) 0.009(2) -0.002(2)
C6B 0.039(3) 0.033(3) 0.039(3) 0.003(2) 0.003(2) -0.002(2)
C7B 0.039(3) 0.024(2) 0.038(3) -0.002(2) 0.008(2) 0.002(2)
C7A 0.046(3) 0.037(3) 0.030(3) 0.000(2) 0.003(2) 0.002(2)
C8B 0.042(3) 0.032(3) 0.043(3) -0.004(2) 0.007(2) 0.003(2)
C8A 0.053(4) 0.052(4) 0.029(3) -0.004(3) 0.006(2) 0.007(3)
C9B 0.044(3) 0.041(3) 0.053(4) -0.005(3) 0.002(3) -0.010(3)
C9A 0.073(5) 0.057(4) 0.033(3) -0.002(3) 0.001(3) 0.015(4)
C10A 0.100(6) 0.042(4) 0.042(4) 0.002(3) 0.006(4) 0.012(4)
C10B 0.049(4) 0.039(3) 0.066(4) -0.007(3) 0.012(3) -0.015(3)
C11A 0.091(6) 0.036(3) 0.039(3) -0.004(3) 0.018(3) -0.004(3)
C11B 0.058(4) 0.028(3) 0.054(4) 0.005(3) 0.014(3) -0.007(3)
C12A 0.064(4) 0.044(3) 0.028(3) -0.004(2) 0.010(3) -0.001(3)
C12B 0.044(3) 0.032(3) 0.037(3) -0.002(2) 0.009(2) 0.007(2)
C13A 0.041(3) 0.047(3) 0.028(3) -0.002(2) 0.008(2) -0.006(3)
C13B 0.029(3) 0.029(3) 0.028(3) 0.0020(18) 0.006(2) 0.0020(18)
C14B 0.037(3) 0.032(3) 0.037(3) 0.004(2) 0.003(2) 0.002(2)
C14A 0.035(3) 0.059(4) 0.040(3) 0.006(3) 0.008(2) 0.004(3)
C15A 0.032(3) 0.076(5) 0.056(4) 0.008(4) 0.003(3) 0.004(3)
C15B 0.044(3) 0.039(3) 0.043(3) -0.009(3) -0.003(3) 0.001(3)
C16B 0.042(3) 0.050(3) 0.031(3) -0.003(3) 0.003(2) 0.011(3)
C16A 0.031(3) 0.114(7) 0.053(4) 0.014(5) -0.002(3) -0.016(4)
C17B 0.045(3) 0.039(3) 0.035(3) 0.004(2) 0.012(2) 0.010(2)
C17A 0.050(4) 0.087(6) 0.040(3) -0.001(3) 0.004(3) -0.024(4)
C18A 0.053(4) 0.064(4) 0.034(3) -0.002(3) 0.008(3) -0.017(3)
C18B 0.035(3) 0.034(3) 0.037(3) 0.000(2) 0.009(2) 0.005(2)
P1C 0.0297(8) 0.0914(13) 0.0338(8) 0.0086(8) 0.0046(6) -0.0005(8)
P1D 0.0294(7) 0.0579(9) 0.0318(8) 0.0050(6) 0.0055(6) -0.0010(6)
O1D 0.050(3) 0.043(3) 0.034(2) 0.0020(15) 0.001(2) -0.0027(17)
O1C 0.057(3) 0.072(3) 0.046(3) 0.009(2) 0.005(2) -0.017(2)
O2C 0.039(3) 0.123(6) 0.038(3) 0.006(3) 0.003(2) -0.001(3)
O2D 0.060(3) 0.036(2) 0.036(2) -0.0017(17) -0.0004(19) 0.0104(19)
O3D 0.064(3) 0.037(2) 0.044(2) 0.0118(19) -0.010(2) -0.012(2)
O3C 0.052(3) 0.066(3) 0.047(3) 0.011(2) 0.010(2) 0.011(2)
N2 0.034(3) 0.123(6) 0.038(3) 0.010(3) 0.011(2) 0.002(3)
C1D 0.040(3) 0.040(3) 0.035(3) 0.003(2) 0.005(2) 0.013(2)
C1C 0.031(3) 0.091(6) 0.038(3) 0.021(3) -0.004(2) -0.017(3)
C2C 0.040(3) 0.087(6) 0.052(4) 0.026(4) -0.003(3) -0.022(4)
C2D 0.042(3) 0.037(3) 0.039(3) -0.001(2) 0.001(2) 0.009(2)
C3D 0.063(4) 0.036(3) 0.033(3) 0.002(2) 0.002(3) 0.013(3)
C3C 0.054(4) 0.074(5) 0.072(5) 0.024(4) -0.002(4) -0.021(4)
C4C 0.067(5) 0.104(7) 0.058(5) 0.039(5) -0.008(4) -0.025(5)
C4D 0.083(5) 0.036(3) 0.036(3) 0.005(3) 0.004(3) 0.006(3)
C5C 0.055(4) 0.134(9) 0.038(4) 0.027(5) -0.006(3) -0.021(5)
C5D 0.082(5) 0.025(3) 0.046(4) 0.000(2) -0.001(3) 0.002(3)
C6C 0.041(4) 0.115(8) 0.043(4) 0.015(4) -0.001(3) -0.014(4)
C6D 0.056(4) 0.037(3) 0.033(3) -0.004(2) 0.001(3) 0.016(3)
C7D 0.028(3) 0.047(3) 0.035(3) 0.001(2) 0.007(2) 0.003(2)
C7C 0.035(3) 0.092(6) 0.042(3) -0.002(4) 0.000(3) 0.011(3)
C8D 0.035(3) 0.039(3) 0.032(3) 0.002(2) 0.006(2) 0.010(2)
C8C 0.039(3) 0.100(6) 0.046(4) -0.006(4) 0.004(3) 0.015(4)
C9D 0.040(3) 0.040(3) 0.038(3) 0.000(2) 0.008(2) 0.004(2)
C9C 0.049(4) 0.103(7) 0.055(4) -0.010(5) -0.005(3) 0.018(4)
C10D 0.030(3) 0.046(3) 0.037(3) 0.000(3) 0.002(2) 0.002(2)
C10C 0.056(5) 0.083(6) 0.074(5) -0.015(5) -0.007(4) 0.029(4)
C11C 0.048(4) 0.066(5) 0.069(5) 0.002(4) 0.002(3) 0.020(4)
C11D 0.044(3) 0.039(3) 0.040(3) 0.007(3) 0.006(2) 0.003(3)
C12D 0.045(3) 0.035(3) 0.040(3) 0.007(2) 0.005(2) -0.006(2)
C12C 0.042(3) 0.072(5) 0.055(4) -0.002(4) 0.009(3) 0.015(3)
C13C 0.035(3) 0.068(4) 0.035(3) 0.009(3) 0.004(2) -0.002(3)
C13D 0.038(3) 0.045(3) 0.046(3) 0.008(3) 0.000(3) -0.015(3)
C14C 0.041(3) 0.066(4) 0.040(3) 0.004(3) 0.003(3) -0.011(3)
C14D 0.047(3) 0.041(3) 0.046(3) 0.004(3) 0.002(3) -0.010(3)
C15D 0.069(5) 0.039(3) 0.050(4) -0.002(3) -0.003(3) -0.013(3)
C15C 0.046(4) 0.068(5) 0.048(4) 0.000(3) 0.003(3) -0.007(3)
C16D 0.099(6) 0.037(3) 0.060(5) -0.007(3) -0.011(4) -0.012(4)
C16C 0.054(4) 0.076(5) 0.040(3) 0.001(3) 0.010(3) -0.006(4)
C17C 0.042(3) 0.069(4) 0.037(3) 0.010(3) 0.006(3) -0.004(3)
C17D 0.083(5) 0.030(3) 0.062(4) 0.004(3) -0.005(4) -0.007(3)
C18C 0.033(3) 0.065(4) 0.042(3) 0.006(3) 0.006(2) -0.001(3)
C18D 0.055(4) 0.038(3) 0.050(4) 0.010(3) -0.004(3) -0.015(3)
Ag1 0.0631(3) 0.0469(3) 0.0626(3) -0.0092(2) 0.0114(2) -0.0077(2)
Ag2 0.0587(4) 0.0561(3) 0.0608(4) -0.0089(2) 0.0123(3) -0.0089(2)
Br1 0.0462(4) 0.0487(4) 0.0476(4) -0.0029(3) 0.0121(3) -0.0011(3)
Br2 0.0571(4) 0.0600(4) 0.0501(4) -0.0075(3) 0.0061(3) -0.0087(3)
Br3 0.0495(4) 0.0400(3) 0.0472(4) 0.0060(3) 0.0035(3) 0.0039(3)
Br4 0.0777(6) 0.0571(5) 0.0880(6) -0.0203(4) 0.0199(5) -0.0231(4)
Cl1 0.104(6) 0.104(6) 0.123(7) -0.041(5) 0.062(5) -0.029(5)
C1 0.050(2) 0.104(3) 0.058(2) -0.011(2) 0.019(2) 0.012(2)
C2 0.050(2) 0.104(3) 0.058(2) -0.011(3) 0.019(2) 0.012(2)
C3 0.050(2) 0.104(3) 0.058(2) -0.011(2) 0.019(2) 0.012(2)
C4 0.050(2) 0.105(3) 0.058(2) -0.011(2) 0.019(2) 0.012(2)
C5 0.050(2) 0.105(3) 0.058(2) -0.011(2) 0.018(2) 0.012(2)
C6 0.050(2) 0.105(3) 0.058(2) -0.011(2) 0.019(2) 0.012(2)
Cl2 0.083(3) 0.109(4) 0.118(4) -0.047(3) 0.038(3) -0.002(3)
C7 0.050(2) 0.104(3) 0.058(2) -0.012(2) 0.019(2) 0.012(2)
C8 0.050(2) 0.104(3) 0.058(2) -0.011(2) 0.019(2) 0.012(2)
C9 0.050(2) 0.104(3) 0.058(2) -0.011(3) 0.019(2) 0.012(2)
C10 0.050(2) 0.105(3) 0.058(2) -0.011(2) 0.018(2) 0.012(2)
C11 0.050(2) 0.105(3) 0.058(2) -0.011(2) 0.018(2) 0.012(2)
C12 0.050(2) 0.105(3) 0.057(2) -0.011(2) 0.018(2) 0.013(2)
O1 0.171(18) 0.100(12) 0.121(13) 0.055(10) 0.042(12) 0.051(12)

loop_
_atom_type_symbol
_atom_type_description
_atom_type_scat_dispersion_real
_atom_type_scat_dispersion_imag
_atom_type_scat_source
C C 0.0137 0.0067 'International Tables Vol C Tables 4.2.6.8 and 6.1.1.4'
H H 0.0000 0.0000 'International Tables Vol C Tables 4.2.6.8 and 6.1.1.4'
Ag Ag 0.0782 3.3822 'International Tables Vol C Tables 4.2.6.8 and 6.1.1.4'
Br Br -0.9338 1.0006 'International Tables Vol C Tables 4.2.6.8 and 6.1.1.4'
Cl Cl 0.3281 0.5435 'International Tables Vol C Tables 4.2.6.8 and 6.1.1.4'
N N 0.0241 0.0134 'International Tables Vol C Tables 4.2.6.8 and 6.1.1.4'
O O 0.0389 0.0241 'International Tables Vol C Tables 4.2.6.8 and 6.1.1.4'
P P 0.2543 0.3332 'International Tables Vol C Tables 4.2.6.8 and 6.1.1.4'

loop_
_geom_angle_atom_site_label_1
_geom_angle_atom_site_label_2
_geom_angle_atom_site_label_3
_geom_angle
_geom_angle_site_symmetry_1
_geom_angle_site_symmetry_3
N1 P1A C1A 119.7(3) . .
N1 P1A C7A 119.7(3) . .
N1 P1A C13A 113.6(3) . .
C7A P1A C1A 100.3(3) . .
C7A P1A C13A 100.3(3) . .
C13A P1A C1A 99.9(3) . .
N1 P1B C1B 121.0(3) . .
N1 P1B C7B 116.6(3) . .
N1 P1B C13B 113.6(3) . .
C1B P1B C7B 100.6(3) . .
C1B P1B C13B 101.3(3) . .
C7B P1B C13B 100.6(3) . .
C14B O1B C2B 118.9(4) . .
C14A O1A C2A 117.8(5) . .
C8A O2A C6A 118.1(5) . .
C8B O2B C6B 117.6(5) . .
C12A O3A C18A 118.6(5) . .
C18B O3B C12B 119.1(4) . .
P1A N1 P1B 137.4(3) . .
C2A C1A P1A 119.5(5) . .
C2A C1A C6A 121.3(6) . .
C6A C1A P1A 118.3(4) . .
C2B C1B P1B 119.0(4) . .
C6B C1B P1B 119.7(5) . .
C6B C1B C2B 119.6(5) . .
C1A C2A O1A 121.0(5) . .
C1A C2A C3A 120.1(6) . .
C3A C2A O1A 118.9(6) . .
C1B C2B O1B 120.2(5) . .
C3B C2B O1B 119.6(5) . .
C3B C2B C1B 120.2(5) . .
C2A C3A H3A 121.3 . .
C2A C3A C4A 117.3(6) . .
C4A C3A H3A 121.3 . .
C2B C3B H3B 121.0 . .
C2B C3B C4B 118.0(6) . .
C4B C3B H3B 121.0 . .
C3B C4B H4B 118.7 . .
C3B C4B C5B 122.6(6) . .
C5B C4B H4B 118.7 . .
C3A C4A H4A 117.7 . .
C3A C4A C5A 124.5(6) . .
C5A C4A H4A 117.7 . .
C4B C5B H5B 121.3 . .
C6B C5B C4B 117.5(6) . .
C6B C5B H5B 121.3 . .
C4A C5A H5A 121.6 . .
C4A C5A C6A 116.9(6) . .
C6A C5A H5A 121.6 . .
C1A C6A O2A 121.4(5) . .
C1A C6A C5A 118.9(6) . .
C5A C6A O2A 119.6(5) . .
C1B C6B O2B 120.2(5) . .
C5B C6B O2B 118.8(5) . .
C5B C6B C1B 121.0(6) . .
C8B C7B P1B 118.8(4) . .
C12B C7B P1B 119.6(5) . .
C12B C7B C8B 121.1(5) . .
C8A C7A P1A 119.0(5) . .
C12A C7A P1A 119.0(5) . .
C12A C7A C8A 121.6(6) . .
C7B C8B O2B 120.8(5) . .
C9B C8B O2B 119.6(6) . .
C9B C8B C7B 119.6(6) . .
O2A C8A C7A 121.4(6) . .
O2A C8A C9A 120.1(6) . .
C7A C8A C9A 118.4(7) . .
C8B C9B H9B 121.3 . .
C8B C9B C10B 117.4(6) . .
C10B C9B H9B 121.3 . .
C8A C9A H9A 121.1 . .
C10A C9A C8A 117.8(7) . .
C10A C9A H9A 121.1 . .
C9A C10A H10A 118.2 . .
C11A C10A C9A 123.6(7) . .
C11A C10A H10A 118.2 . .
C9B C10B H10B 118.3 . .
C11B C10B C9B 123.4(6) . .
C11B C10B H10B 118.3 . .
C10A C11A H11A 120.9 . .
C10A C11A C12A 118.1(7) . .
C12A C11A H11A 120.9 . .
C10B C11B H11B 121.0 . .
C10B C11B C12B 118.0(6) . .
C12B C11B H11B 121.0 . .
C7A C12A O3A 120.8(6) . .
C11A C12A O3A 119.7(6) . .
C11A C12A C7A 119.5(6) . .
C7B C12B O3B 120.6(5) . .
C11B C12B O3B 119.9(5) . .
C11B C12B C7B 119.5(6) . .
C14A C13A P1A 118.4(5) . .
C18A C13A P1A 119.9(6) . .
C18A C13A C14A 121.3(6) . .
C14B C13B P1B 119.2(4) . .
C14B C13B C18B 121.4(5) . .
C18B C13B P1B 118.6(4) . .
C13B C14B O1B 120.5(5) . .
C15B C14B O1B 120.0(5) . .
C15B C14B C13B 119.5(5) . .
O1A C14A C13A 121.6(5) . .
C15A C14A O1A 119.9(6) . .
C15A C14A C13A 118.5(7) . .
C14A C15A H15A 121.3 . .
C16A C15A C14A 117.5(7) . .
C16A C15A H15A 121.3 . .
C14B C15B H15B 121.1 . .
C14B C15B C16B 117.8(6) . .
C16B C15B H15B 121.1 . .
C15B C16B H16B 119.0 . .
C17B C16B C15B 122.0(6) . .
C17B C16B H16B 119.0 . .
C15A C16A H16A 117.7 . .
C15A C16A C17A 124.6(7) . .
C17A C16A H16A 117.7 . .
C16B C17B H17B 120.6 . .
C18B C17B C16B 118.7(6) . .
C18B C17B H17B 120.6 . .
C16A C17A H17A 121.8 . .
C18A C17A C16A 116.3(7) . .
C18A C17A H17A 121.8 . .
C13A C18A O3A 120.4(6) . .
C13A C18A C17A 120.7(8) . .
C17A C18A O3A 118.8(7) . .
C13B C18B O3B 120.9(5) . .
C17B C18B O3B 119.6(5) . .
C17B C18B C13B 119.5(6) . .
N2 P1C C1C 120.2(3) . .
N2 P1C C7C 119.1(4) . .
N2 P1C C13C 113.1(3) . .
C1C P1C C7C 100.1(4) . .
C13C P1C C1C 100.6(4) . .
C13C P1C C7C 100.5(3) . .
N2 P1D C1D 118.8(3) . .
N2 P1D C7D 112.9(3) . .
N2 P1D C13D 119.0(4) . .
C7D P1D C1D 101.1(3) . .
C13D P1D C1D 100.9(3) . .
C13D P1D C7D 101.3(3) . .
C14D O1D C2D 118.1(5) . .
C14C O1C C2C 118.6(6) . .
C8C O2C C6C 118.9(6) . .
C8D O2D C6D 118.3(5) . .
C12D O3D C18D 117.7(5) . .
C12C O3C C18C 118.7(5) . .
P1D N2 P1C 139.7(4) . .
C2D C1D P1D 118.3(5) . .
C6D C1D P1D 119.1(5) . .
C6D C1D C2D 121.6(6) . .
C2C C1C P1C 118.2(5) . .
C6C C1C P1C 119.1(8) . .
C6C C1C C2C 121.7(8) . .
O1C C2C C1C 119.9(7) . .
C3C C2C O1C 119.5(9) . .
C3C C2C C1C 120.5(8) . .
C1D C2D O1D 121.0(6) . .
C3D C2D O1D 120.0(6) . .
C3D C2D C1D 119.0(6) . .
C2D C3D H3D 121.4 . .
C4D C3D C2D 117.3(6) . .
C4D C3D H3D 121.4 . .
C2C C3C H3C 121.7 . .
C2C C3C C4C 116.6(10) . .
C4C C3C H3C 121.7 . .
C3C C4C H4C 118.0 . .
C5C C4C C3C 124.1(9) . .
C5C C4C H4C 118.0 . .
C3D C4D H4D 118.0 . .
C3D C4D C5D 124.0(6) . .
C5D C4D H4D 118.0 . .
C4C C5C H5C 120.2 . .
C4C C5C C6C 119.5(8) . .
C6C C5C H5C 120.2 . .
C4D C5D H5D 121.3 . .
C6D C5D C4D 117.5(6) . .
C6D C5D H5D 121.3 . .
O2C C6C C1C 121.7(8) . .
O2C C6C C5C 121.8(8) . .
C1C C6C C5C 116.5(10) . .
C1D C6D O2D 121.8(6) . .
C1D C6D C5D 119.4(6) . .
C5D C6D O2D 118.8(6) . .
C8D C7D P1D 119.0(5) . .
C8D C7D C12D 121.7(6) . .
C12D C7D P1D 118.4(5) . .
C8C C7C P1C 118.2(7) . .
C12C C7C P1C 118.9(6) . .
C12C C7C C8C 122.0(8) . .
C7D C8D O2D 121.7(5) . .
C7D C8D C9D 119.1(5) . .
C9D C8D O2D 119.1(5) . .
O2C C8C C7C 121.8(8) . .
O2C C8C C9C 121.4(7) . .
C9C C8C C7C 116.8(9) . .
C8D C9D H9D 120.9 . .
C8D C9D C10D 118.1(6) . .
C10D C9D H9D 120.9 . .
C8C C9C H9C 120.4 . .
C10C C9C C8C 119.2(8) . .
C10C C9C H9C 120.4 . .
C9D C10D H10D 118.6 . .
C11D C10D C9D 122.7(6) . .
C11D C10D H10D 118.6 . .
C9C C10C H10C 118.0 . .
C9C C10C C11C 124.0(9) . .
C11C C10C H10C 118.0 . .
C10C C11C H11C 121.6 . .
C12C C11C C10C 116.8(9) . .
C12C C11C H11C 121.6 . .
C10D C11D H11D 121.1 . .
C10D C11D C12D 117.8(6) . .
C12D C11D H11D 121.1 . .
O3D C12D C11D 119.2(5) . .
C7D C12D O3D 121.7(5) . .
C7D C12D C11D 119.1(6) . .
C7C C12C O3C 120.3(7) . .
C11C C12C O3C 119.8(7) . .
C11C C12C C7C 119.9(7) . .
C14C C13C P1C 119.0(5) . .
C14C C13C C18C 122.2(6) . .
C18C C13C P1C 118.2(6) . .
C14D C13D P1D 118.5(5) . .
C18D C13D P1D 118.8(5) . .
C18D C13D C14D 121.6(7) . .
C13C C14C O1C 121.0(6) . .
C13C C14C C15C 119.1(7) . .
C15C C14C O1C 119.9(7) . .
O1D C14D C13D 121.1(6) . .
O1D C14D C15D 120.3(6) . .
C13D C14D C15D 118.5(6) . .
C14D C15D H15D 121.4 . .
C16D C15D C14D 117.1(7) . .
C16D C15D H15D 121.4 . .
C14C C15C H15C 121.4 . .
C14C C15C C16C 117.2(7) . .
C16C C15C H15C 121.4 . .
C15D C16D H16D 117.7 . .
C17D C16D C15D 124.5(7) . .
C17D C16D H16D 117.7 . .
C15C C16C H16C 117.8 . .
C17C C16C C15C 124.4(7) . .
C17C C16C H16C 117.8 . .
C16C C17C H17C 121.3 . .
C18C C17C C16C 117.4(7) . .
C18C C17C H17C 121.3 . .
C16D C17D H17D 121.2 . .
C18D C17D C16D 117.6(7) . .
C18D C17D H17D 121.2 . .
C13C C18C O3C 121.5(6) . .
C17C C18C O3C 119.7(6) . .
C17C C18C C13C 118.8(7) . .
C13D C18D O3D 121.0(6) . .
C17D C18D O3D 119.3(6) . .
C17D C18D C13D 119.8(7) . .
Ag1 Ag1 Ag2 175.80(4) 3_566 .
Br1 Ag1 Ag1 125.98(3) . 3_566
Br1 Ag1 Ag2 55.58(2) . .
Br2 Ag1 Ag1 124.75(3) . 3_566
Br2 Ag1 Ag2 53.58(2) . .
Br2 Ag1 Br1 109.15(3) . .
Br3 Ag1 Ag1 56.74(2) 3_566 3_566
Br3 Ag1 Ag1 57.25(2) . 3_566
Br3 Ag1 Ag2 119.48(3) 3_566 .
Br3 Ag1 Ag2 126.49(3) . .
Br3 Ag1 Br1 112.69(3) . .
Br3 Ag1 Br1 104.75(3) 3_566 .
Br3 Ag1 Br2 109.23(3) 3_566 .
Br3 Ag1 Br2 106.95(3) . .
Br3 Ag1 Br3 113.99(2) . 3_566
Br1 Ag2 Ag1 57.57(2) . .
Br2 Ag2 Ag1 58.23(2) . .
Br2 Ag2 Br1 115.80(3) . .
Br4 Ag2 Ag1 176.30(4) . .
Br4 Ag2 Br1 118.94(4) . .
Br4 Ag2 Br2 125.26(4) . .
Ag2 Br1 Ag1 66.84(2) . .
Ag2 Br2 Ag1 68.19(2) . .
Ag1 Br3 Ag1 66.01(2) . 3_566
C2 C1 Cl1 119.7(6) . .
C2 C1 C6 120.0 . .
C6 C1 Cl1 120.3(6) . .
C1 C2 H2 120.0 . .
C1 C2 C3 120.0 . .
C3 C2 H2 120.0 . .
C2 C3 H3 120.0 . .
C4 C3 C2 120.0 . .
C4 C3 H3 120.0 . .
C3 C4 H4 120.0 . .
C3 C4 C5 120.0 . .
C5 C4 H4 120.0 . .
C4 C5 H5 120.0 . .
C4 C5 C6 120.0 . .
C6 C5 H5 120.0 . .
C1 C6 H6 120.0 . .
C5 C6 C1 120.0 . .
C5 C6 H6 120.0 . .
C8 C7 Cl2 119.5(5) . .
C8 C7 C12 120.0 . .
C12 C7 Cl2 120.4(5) . .
C7 C8 H8 120.0 . .
C9 C8 C7 120.0 . .
C9 C8 H8 120.0 . .
C8 C9 H9 120.0 . .
C8 C9 C10 120.0 . .
C10 C9 H9 120.0 . .
C9 C10 H10 120.0 . .
C11 C10 C9 120.0 . .
C11 C10 H10 120.0 . .
C10 C11 H11 120.0 . .
C10 C11 C12 120.0 . .
C12 C11 H11 120.0 . .
C7 C12 H12 120.0 . .
C11 C12 C7 120.0 . .
C11 C12 H12 120.0 . .
H1A O1 H1B 109.8 . .

loop_
_geom_bond_atom_site_label_1
_geom_bond_atom_site_label_2
_geom_bond_distance
_geom_bond_site_symmetry_2
P1A N1 1.575(5) .
P1A C1A 1.740(6) .
P1A C7A 1.723(6) .
P1A C13A 1.727(6) .
P1B N1 1.579(5) .
P1B C1B 1.725(6) .
P1B C7B 1.731(6) .
P1B C13B 1.740(6) .
O1B C2B 1.407(7) .
O1B C14B 1.402(7) .
O1A C2A 1.401(8) .
O1A C14A 1.395(8) .
O2A C6A 1.409(7) .
O2A C8A 1.389(9) .
O2B C6B 1.413(7) .
O2B C8B 1.409(7) .
O3A C12A 1.409(8) .
O3A C18A 1.413(9) .
O3B C12B 1.404(7) .
O3B C18B 1.404(7) .
C1A C2A 1.372(8) .
C1A C6A 1.396(8) .
C1B C2B 1.403(8) .
C1B C6B 1.384(8) .
C2A C3A 1.377(9) .
C2B C3B 1.371(8) .
C3A H3A 0.9500 .
C3A C4A 1.380(10) .
C3B H3B 0.9500 .
C3B C4B 1.397(9) .
C4B H4B 0.9500 .
C4B C5B 1.401(9) .
C4A H4A 0.9500 .
C4A C5A 1.380(10) .
C5B H5B 0.9500 .
C5B C6B 1.373(8) .
C5A H5A 0.9500 .
C5A C6A 1.398(9) .
C7B C8B 1.389(8) .
C7B C12B 1.385(8) .
C7A C8A 1.393(9) .
C7A C12A 1.386(9) .
C8B C9B 1.382(8) .
C8A C9A 1.396(10) .
C9B H9B 0.9500 .
C9B C10B 1.396(10) .
C9A H9A 0.9500 .
C9A C10A 1.389(11) .
C10A H10A 0.9500 .
C10A C11A 1.371(12) .
C10B H10B 0.9500 .
C10B C11B 1.376(10) .
C11A H11A 0.9500 .
C11A C12A 1.378(9) .
C11B H11B 0.9500 .
C11B C12B 1.382(9) .
C13A C14A 1.396(9) .
C13A C18A 1.369(10) .
C13B C14B 1.385(8) .
C13B C18B 1.396(8) .
C14B C15B 1.375(8) .
C14A C15A 1.392(9) .
C15A H15A 0.9500 .
C15A C16A 1.369(12) .
C15B H15B 0.9500 .
C15B C16B 1.421(9) .
C16B H16B 0.9500 .
C16B C17B 1.389(9) .
C16A H16A 0.9500 .
C16A C17A 1.391(13) .
C17B H17B 0.9500 .
C17B C18B 1.365(8) .
C17A H17A 0.9500 .
C17A C18A 1.373(10) .
P1C N2 1.573(6) .
P1C C1C 1.733(8) .
P1C C7C 1.758(9) .
P1C C13C 1.732(7) .
P1D N2 1.561(6) .
P1D C1D 1.731(6) .
P1D C7D 1.731(7) .
P1D C13D 1.728(7) .
O1D C2D 1.400(7) .
O1D C14D 1.377(8) .
O1C C2C 1.403(9) .
O1C C14C 1.388(8) .
O2C C6C 1.376(12) .
O2C C8C 1.372(11) .
O2D C6D 1.408(7) .
O2D C8D 1.398(7) .
O3D C12D 1.395(7) .
O3D C18D 1.406(8) .
O3C C12C 1.398(9) .
O3C C18C 1.402(9) .
C1D C2D 1.399(9) .
C1D C6D 1.377(9) .
C1C C2C 1.406(12) .
C1C C6C 1.402(10) .
C2C C3C 1.367(11) .
C2D C3D 1.387(9) .
C3D H3D 0.9500 .
C3D C4D 1.383(10) .
C3C H3C 0.9500 .
C3C C4C 1.405(13) .
C4C H4C 0.9500 .
C4C C5C 1.363(15) .
C4D H4D 0.9500 .
C4D C5D 1.394(9) .
C5C H5C 0.9500 .
C5C C6C 1.410(13) .
C5D H5D 0.9500 .
C5D C6D 1.380(9) .
C7D C8D 1.385(9) .
C7D C12D 1.386(9) .
C7C C8C 1.410(10) .
C7C C12C 1.393(11) .
C8D C9D 1.393(8) .
C8C C9C 1.402(13) .
C9D H9D 0.9500 .
C9D C10D 1.398(9) .
C9C H9C 0.9500 .
C9C C10C 1.364(14) .
C10D H10D 0.9500 .
C10D C11D 1.391(9) .
C10C H10C 0.9500 .
C10C C11C 1.409(12) .
C11C H11C 0.9500 .
C11C C12C 1.374(12) .
C11D H11D 0.9500 .
C11D C12D 1.404(9) .
C13C C14C 1.368(11) .
C13C C18C 1.396(10) .
C13D C14D 1.404(9) .
C13D C18D 1.393(9) .
C14C C15C 1.381(10) .
C14D C15D 1.410(10) .
C15D H15D 0.9500 .
C15D C16D 1.387(11) .
C15C H15C 0.9500 .
C15C C16C 1.386(11) .
C16D H16D 0.9500 .
C16D C17D 1.386(11) .
C16C H16C 0.9500 .
C16C C17C 1.377(11) .
C17C H17C 0.9500 .
C17C C18C 1.376(9) .
C17D H17D 0.9500 .
C17D C18D 1.376(11) .
Ag1 Ag1 2.9393(10) 3_566
Ag1 Ag2 3.0003(7) .
Ag1 Br1 2.7544(9) .
Ag1 Br2 2.7476(9) .
Ag1 Br3 2.7057(9) 3_566
Ag1 Br3 2.6900(9) .
Ag2 Br1 2.6920(9) .
Ag2 Br2 2.6003(10) .
Ag2 Br4 2.5594(9) .
Cl1 C1 1.721(10) .
C1 C2 1.3900 .
C1 C6 1.3900 .
C2 H2 0.9500 .
C2 C3 1.3900 .
C3 H3 0.9500 .
C3 C4 1.3900 .
C4 H4 0.9500 .
C4 C5 1.3900 .
C5 H5 0.9500 .
C5 C6 1.3900 .
C6 H6 0.9500 .
Cl2 C7 1.699(8) .
C7 C8 1.3900 .
C7 C12 1.3900 .
C8 H8 0.9500 .
C8 C9 1.3900 .
C9 H9 0.9500 .
C9 C10 1.3900 .
C10 H10 0.9500 .
C10 C11 1.3900 .
C11 H11 0.9500 .
C11 C12 1.3900 .
C12 H12 0.9500 .
O1 H1A 0.8699 .
O1 H1B 0.8625 .

loop_
_geom_hbond_atom_site_label_D
_geom_hbond_atom_site_label_H
_geom_hbond_atom_site_label_A
_geom_hbond_distance_DH
_geom_hbond_distance_HA
_geom_hbond_distance_DA
_geom_hbond_angle_DHA
_geom_hbond_site_symmetry_A
_geom_hbond_publ_flag
O1 H1A Br4 0.87 2.92 3.439(17) 119.7 3_576 yes
O1 H1B Br4 0.86 2.72 3.568(16) 167.0 . yes
O1 H1B O1 0.86 2.58 3.00(4) 111.6 3_576 yes

_cod_database_fobs_code 4517398
